data_7062762
loop_
_publ_author_name
'Lee, Yelim'
'Kim, Joon Rae'
'Lee, Eunji'

_publ_section_title
;
 A benzothiazole-coupled NS4-donor macrocycle and its complexation-based
 dual-channel sensing for Hg2+: the influence of anions and
 structure--function relationship
;
_journal_issue 43
_journal_name_full 'New Journal of Chemistry'
_journal_page_first 19897
_journal_page_last 19905
_journal_paper_doi 10.1039/D3NJ03535B
_journal_volume 47
_journal_year 2023
_chemical_formula_moiety 'C29 H32 N2 S5'
_chemical_formula_sum 'C29 H32 N2 S5'
_chemical_formula_weight 568.86
_space_group_crystal_system triclinic
_space_group_IT_number 2
_space_group_name_Hall '-P 1'
_space_group_name_H-M_alt 'P -1'
_atom_sites_solution_hydrogens geom
_audit_creation_method SHELXL-2014/7
_audit_update_record
;
2023-07-15 deposited with the CCDC.	2023-09-27 downloaded from the CCDC.
;
_cell_angle_alpha 90.682(17)
_cell_angle_beta 91.831(15)
_cell_angle_gamma 110.896(15)
_cell_formula_units_Z 2
_cell_length_a 9.831(5)
_cell_length_b 10.536(6)
_cell_length_c 14.817(8)
_cell_measurement_reflns_used 8874
_cell_measurement_temperature 223(2)
_cell_measurement_theta_max 27.27
_cell_measurement_theta_min 2.43
_cell_volume 1432.6(13)
_computing_cell_refinement 'Bruker SAINT'
_computing_data_collection 'Bruker APEX2'
_computing_data_reduction 'Bruker SAINT'
_computing_molecular_graphics 'Bruker SHELXTL'
_computing_publication_material 'Bruker SHELXTL'
_computing_structure_refinement 'SHELXL-2014/7 (Sheldrick, 2014)'
_computing_structure_solution 'SHELXS-97 (Sheldrick 2008)'
_diffrn_ambient_temperature 223(2)
_diffrn_measured_fraction_theta_full 0.999
_diffrn_measured_fraction_theta_max 0.993
_diffrn_measurement_device_type 'Bruker APEX-II CCD'
_diffrn_measurement_method '\f and \w scans'
_diffrn_radiation_type MoK\a
_diffrn_radiation_wavelength 0.71073
_diffrn_reflns_av_R_equivalents 0.0643
_diffrn_reflns_av_unetI/netI 0.0496
_diffrn_reflns_Laue_measured_fraction_full 0.999
_diffrn_reflns_Laue_measured_fraction_max 0.993
_diffrn_reflns_limit_h_max 13
_diffrn_reflns_limit_h_min -13
_diffrn_reflns_limit_k_max 13
_diffrn_reflns_limit_k_min -14
_diffrn_reflns_limit_l_max 19
_diffrn_reflns_limit_l_min -19
_diffrn_reflns_number 41584
_diffrn_reflns_point_group_measured_fraction_full 0.999
_diffrn_reflns_point_group_measured_fraction_max 0.993
_diffrn_reflns_theta_full 25.242
_diffrn_reflns_theta_max 28.275
_diffrn_reflns_theta_min 2.070
_exptl_absorpt_coefficient_mu 0.426
_exptl_absorpt_correction_T_max 0.7457
_exptl_absorpt_correction_T_min 0.6892
_exptl_absorpt_correction_type multi-scan
_exptl_absorpt_process_details SADABS
_exptl_crystal_colour yellow
_exptl_crystal_density_diffrn 1.319
_exptl_crystal_description BLOCK
_exptl_crystal_F_000 600
_exptl_crystal_size_max 0.126
_exptl_crystal_size_mid 0.122
_exptl_crystal_size_min 0.097
_exptl_transmission_factor_max 0.7457
_exptl_transmission_factor_min 0.5901
_refine_diff_density_max 0.710
_refine_diff_density_min -0.489
_refine_diff_density_rms 0.194
_refine_ls_extinction_coef 0.055(6)
_refine_ls_extinction_expression Fc^*^=kFc[1+0.001xFc^2^\l^3^/sin(2\q)]^-1/4^
_refine_ls_extinction_method 'SHELXL-2014/7 (Sheldrick 2014'
_refine_ls_goodness_of_fit_ref 1.032
_refine_ls_hydrogen_treatment constr
_refine_ls_matrix_type full
_refine_ls_number_parameters 354
_refine_ls_number_reflns 7046
_refine_ls_number_restraints 0
_refine_ls_restrained_S_all 1.032
_refine_ls_R_factor_all 0.1161
_refine_ls_R_factor_gt 0.0671
_refine_ls_shift/su_max 0.000
_refine_ls_shift/su_mean 0.000
_refine_ls_structure_factor_coef Fsqd
_refine_ls_weighting_details 'w=1/[\s^2^(Fo^2^)+(0.1319P)^2^+0.0864P] where P=(Fo^2^+2Fc^2^)/3'
_refine_ls_weighting_scheme calc
_refine_ls_wR_factor_gt 0.1895
_refine_ls_wR_factor_ref 0.2291
_reflns_Friedel_coverage 0.000
_reflns_number_gt 4114
_reflns_number_total 7046
_reflns_threshold_expression 'I > 2\s(I)'
_cod_data_source_file d3nj03535b2.cif
_cod_data_source_block L
_cod_depositor_comments 'Adding full bibliography for 7062762--7062763.cif.'
_cod_database_code 7062762
_shelx_shelxl_version_number 2014/7
_shelx_space_group_comment
; 
The symmetry employed for this shelxl refinement is uniquely defined 
by the following loop, which should always be used as a source of 
symmetry information in preference to the above space-group names. 
They are only intended as comments. 
;
_shelx_estimated_absorpt_t_min 0.948
_shelx_estimated_absorpt_t_max 0.960

loop_
_space_group_symop_operation_xyz
'x, y, z'
'-x, -y, -z'

loop_
_atom_site_label
_atom_site_type_symbol
_atom_site_fract_x
_atom_site_fract_y
_atom_site_fract_z
_atom_site_U_iso_or_equiv
_atom_site_adp_type
_atom_site_occupancy
_atom_site_site_symmetry_order
_atom_site_calc_flag
_atom_site_refinement_flags_posn
_atom_site_refinement_flags_adp
_atom_site_refinement_flags_occupancy
_atom_site_disorder_assembly
_atom_site_disorder_group
N1 N 0.6440(3) 0.2649(3) 0.69181(18) 0.0694(8) Uani 1 1 d . . . . .
N2 N 0.8325(3) 0.7169(3) 0.37913(17) 0.0575(6) Uani 1 1 d . . . . .
S1 S 0.63679(9) -0.11739(8) 1.05197(5) 0.0614(3) Uani 1 1 d . . . . .
S3 S 0.14631(12) -0.32627(11) 0.80588(7) 0.0866(4) Uani 1 1 d . . . . .
S4 S 0.50487(13) -0.06172(11) 0.64320(9) 0.0982(4) Uani 1 1 d . . . . .
S5 S 1.06066(9) 0.82920(9) 0.48446(6) 0.0662(3) Uani 1 1 d . . . . .
C1 C 0.3636(4) -0.4367(3) 0.8384(2) 0.0715(10) Uani 1 1 d . . . . .
C2 C 0.4486(6) -0.4630(3) 0.7741(3) 0.0870(13) Uani 1 1 d . . . . .
H2A H 0.4053 -0.5051 0.7188 0.104 Uiso 1 1 calc R U . . .
C3 C 0.5955(6) -0.4284(4) 0.7897(3) 0.0909(13) Uani 1 1 d . . . . .
H3A H 0.6523 -0.4452 0.7445 0.109 Uiso 1 1 calc R U . . .
C4 C 0.6609(5) -0.3693(4) 0.8709(3) 0.0777(10) Uani 1 1 d . . . . .
H4A H 0.7618 -0.3466 0.8810 0.093 Uiso 1 1 calc R U . . .
C5 C 0.5791(4) -0.3434(3) 0.9375(2) 0.0597(8) Uani 1 1 d . . . . .
C6 C 0.4304(4) -0.3767(3) 0.9205(2) 0.0623(8) Uani 1 1 d . . . . .
H6A H 0.3737 -0.3583 0.9652 0.075 Uiso 1 1 calc R U . . .
C7 C 0.6468(4) -0.2827(3) 1.0273(2) 0.0708(9) Uani 1 1 d . . . . .
H7A H 0.7493 -0.2743 1.0293 0.085 Uiso 1 1 calc R U . . .
H7B H 0.5981 -0.3450 1.0746 0.085 Uiso 1 1 calc R U . . .
C8 C 0.7569(4) -0.0157(3) 0.9677(2) 0.0738(10) Uani 1 1 d . . . . .
H8A H 0.8545 -0.0196 0.9763 0.089 Uiso 1 1 calc R U . . .
H8B H 0.7192 -0.0511 0.9069 0.089 Uiso 1 1 calc R U . . .
C9 C 0.7635(5) 0.1251(4) 0.9783(3) 0.0811(11) Uani 1 1 d . . . . .
H9A H 0.7820 0.1488 1.0428 0.097 Uiso 0.512(13) 1 calc R U P A 1
H9B H 0.6655 0.1243 0.9631 0.097 Uiso 0.512(13) 1 calc R U P A 1
H9C H 0.7867 0.1554 1.0416 0.097 Uiso 0.488(13) 1 calc R U P A 2
H9D H 0.6687 0.1305 0.9612 0.097 Uiso 0.488(13) 1 calc R U P A 2
S2 S 0.8834(12) 0.2590(11) 0.9212(7) 0.0727(17) Uani 0.512(13) 1 d . . P A 1
C10 C 0.8158(10) 0.2131(7) 0.7961(5) 0.060(2) Uani 0.512(13) 1 d . . P A 1
H10A H 0.8953 0.2488 0.7544 0.073 Uiso 0.512(13) 1 calc R U P A 1
H10B H 0.7689 0.1147 0.7860 0.073 Uiso 0.512(13) 1 calc R U P A 1
C11 C 0.7077(9) 0.2844(8) 0.7872(6) 0.058(2) Uani 0.512(13) 1 d . . P A 1
H11A H 0.7564 0.3815 0.8016 0.070 Uiso 0.512(13) 1 calc R U P A 1
H11B H 0.6299 0.2469 0.8298 0.070 Uiso 0.512(13) 1 calc R U P A 1
S2' S 0.9069(12) 0.2379(11) 0.9048(8) 0.0673(15) Uani 0.488(13) 1 d . . P A 2
C30' C 0.7685(10) 0.3036(7) 0.8360(7) 0.063(3) Uani 0.488(13) 1 d . . P A 2
H30A H 0.6793 0.2889 0.8687 0.076 Uiso 0.488(13) 1 calc R U P A 2
H30B H 0.8131 0.4000 0.8220 0.076 Uiso 0.488(13) 1 calc R U P A 2
C31' C 0.7395(10) 0.2145(7) 0.7523(6) 0.061(2) Uani 0.488(13) 1 d . . P A 2
H31A H 0.6893 0.1189 0.7667 0.073 Uiso 0.488(13) 1 calc R U P A 2
H31B H 0.8307 0.2237 0.7233 0.073 Uiso 0.488(13) 1 calc R U P A 2
C12 C 0.4885(3) 0.1904(3) 0.6864(2) 0.0607(8) Uani 1 1 d . . . . .
H12A H 0.4394 0.2535 0.6701 0.073 Uiso 1 1 calc R U . . .
H12B H 0.4573 0.1568 0.7466 0.073 Uiso 1 1 calc R U . . .
C13 C 0.4376(4) 0.0711(3) 0.6198(2) 0.0707(9) Uani 1 1 d . . . . .
H13A H 0.4672 0.1047 0.5595 0.085 Uiso 1 1 calc R U . . .
H13B H 0.3309 0.0329 0.6184 0.085 Uiso 1 1 calc R U . . .
C14 C 0.4006(4) -0.1410(4) 0.7404(3) 0.0818(11) Uani 1 1 d . . . . .
H14A H 0.4551 -0.1868 0.7753 0.098 Uiso 1 1 calc R U . . .
H14B H 0.3886 -0.0704 0.7795 0.098 Uiso 1 1 calc R U . . .
C15 C 0.2535(4) -0.2421(4) 0.7127(2) 0.0759(10) Uani 1 1 d . . . . .
H15A H 0.2664 -0.3110 0.6724 0.091 Uiso 1 1 calc R U . . .
H15B H 0.1993 -0.1953 0.6784 0.091 Uiso 1 1 calc R U . . .
C16 C 0.2028(5) -0.4703(4) 0.8207(3) 0.0967(14) Uani 1 1 d . . . . .
H16A H 0.1508 -0.5228 0.8713 0.116 Uiso 1 1 calc R U . . .
H16B H 0.1726 -0.5288 0.7663 0.116 Uiso 1 1 calc R U . . .
C17 C 0.7075(3) 0.3661(3) 0.63125(19) 0.0549(7) Uani 1 1 d . . . . .
C18 C 0.8526(4) 0.4519(4) 0.6409(2) 0.0769(11) Uani 1 1 d . . . . .
H18A H 0.9112 0.4371 0.6879 0.092 Uiso 1 1 calc R U . . .
C19 C 0.9128(4) 0.5576(4) 0.5840(2) 0.0738(10) Uani 1 1 d . . . . .
H19A H 1.0106 0.6143 0.5943 0.089 Uiso 1 1 calc R U . . .
C20 C 0.8340(3) 0.5834(3) 0.51207(18) 0.0498(7) Uani 1 1 d . . . . .
C21 C 0.6907(3) 0.4946(3) 0.5000(2) 0.0547(7) Uani 1 1 d . . . . .
H21A H 0.6338 0.5071 0.4511 0.066 Uiso 1 1 calc R U . . .
C22 C 0.6292(3) 0.3898(3) 0.5568(2) 0.0554(7) Uani 1 1 d . . . . .
H22A H 0.5320 0.3321 0.5456 0.066 Uiso 1 1 calc R U . . .
C23 C 0.8949(3) 0.6993(3) 0.45365(19) 0.0511(7) Uani 1 1 d . . . . .
C24 C 1.0408(3) 0.9167(3) 0.3905(2) 0.0617(8) Uani 1 1 d . . . . .
C25 C 1.1301(4) 1.0449(4) 0.3610(3) 0.0810(11) Uani 1 1 d . . . . .
H25A H 1.2153 1.0973 0.3942 0.097 Uiso 1 1 calc R U . . .
C26 C 1.0891(5) 1.0907(4) 0.2828(3) 0.0949(14) Uani 1 1 d . . . . .
H26A H 1.1468 1.1766 0.2625 0.114 Uiso 1 1 calc R U . . .
C27 C 0.9656(5) 1.0149(5) 0.2326(3) 0.0932(13) Uani 1 1 d . . . . .
H27A H 0.9411 1.0494 0.1788 0.112 Uiso 1 1 calc R U . . .
C28 C 0.8779(4) 0.8891(5) 0.2607(3) 0.0821(11) Uani 1 1 d . . . . .
H28A H 0.7945 0.8372 0.2260 0.099 Uiso 1 1 calc R U . . .
C29 C 0.9143(3) 0.8397(3) 0.3410(2) 0.0589(8) Uani 1 1 d . . . . .

loop_
_atom_site_aniso_label
_atom_site_aniso_U_11
_atom_site_aniso_U_22
_atom_site_aniso_U_33
_atom_site_aniso_U_23
_atom_site_aniso_U_13
_atom_site_aniso_U_12
N1 0.0599(16) 0.0747(19) 0.0631(16) 0.0249(14) -0.0063(13) 0.0112(13)
N2 0.0499(14) 0.0681(16) 0.0539(14) 0.0107(12) 0.0059(11) 0.0197(12)
S1 0.0749(6) 0.0478(4) 0.0572(5) 0.0086(3) 0.0083(4) 0.0160(4)
S3 0.0924(7) 0.0823(7) 0.0762(6) 0.0093(5) -0.0133(5) 0.0216(6)
S4 0.1070(9) 0.0748(7) 0.1224(10) 0.0059(6) 0.0271(7) 0.0423(6)
S5 0.0587(5) 0.0639(5) 0.0647(5) -0.0012(4) -0.0001(4) 0.0084(4)
C1 0.104(3) 0.0400(16) 0.062(2) 0.0111(14) -0.0081(19) 0.0160(17)
C2 0.151(4) 0.0463(19) 0.056(2) 0.0023(15) -0.006(2) 0.028(2)
C3 0.149(4) 0.061(2) 0.068(2) 0.0065(19) 0.029(3) 0.042(3)
C4 0.097(3) 0.056(2) 0.085(3) 0.0121(18) 0.018(2) 0.0312(19)
C5 0.082(2) 0.0434(15) 0.0568(17) 0.0093(13) 0.0019(15) 0.0260(15)
C6 0.087(2) 0.0440(16) 0.0547(17) 0.0097(13) 0.0009(16) 0.0222(15)
C7 0.091(2) 0.0564(19) 0.069(2) 0.0089(16) -0.0095(18) 0.0323(18)
C8 0.086(2) 0.058(2) 0.073(2) 0.0134(17) 0.0130(18) 0.0197(18)
C9 0.104(3) 0.066(2) 0.072(2) 0.0193(18) 0.012(2) 0.029(2)
S2 0.077(4) 0.065(3) 0.057(3) 0.020(2) -0.009(2) 0.003(2)
C10 0.070(5) 0.059(4) 0.059(4) 0.015(3) 0.012(4) 0.030(3)
C11 0.066(4) 0.071(4) 0.044(4) 0.005(3) 0.002(3) 0.033(4)
S2' 0.065(2) 0.060(3) 0.067(4) 0.021(2) -0.003(2) 0.0091(15)
C30' 0.079(5) 0.055(4) 0.058(5) 0.006(3) 0.007(4) 0.026(4)
C31' 0.069(5) 0.054(4) 0.065(5) 0.001(3) 0.000(4) 0.031(3)
C12 0.0641(19) 0.0577(18) 0.0548(17) 0.0087(14) 0.0078(14) 0.0144(15)
C13 0.085(2) 0.063(2) 0.0574(19) 0.0036(15) 0.0048(16) 0.0182(18)
C14 0.104(3) 0.056(2) 0.078(2) 0.0041(17) -0.026(2) 0.0239(19)
C15 0.094(3) 0.068(2) 0.064(2) 0.0003(17) -0.0196(18) 0.0297(19)
C16 0.103(3) 0.060(2) 0.104(3) 0.010(2) -0.031(2) 0.004(2)
C17 0.0553(17) 0.0591(18) 0.0489(16) 0.0066(13) -0.0024(13) 0.0187(14)
C18 0.0565(19) 0.085(2) 0.072(2) 0.0282(19) -0.0201(16) 0.0054(17)
C19 0.0526(18) 0.077(2) 0.076(2) 0.0231(18) -0.0149(16) 0.0041(16)
C20 0.0472(15) 0.0530(16) 0.0486(15) 0.0020(12) 0.0013(12) 0.0171(12)
C21 0.0501(16) 0.0638(18) 0.0476(15) 0.0043(14) -0.0055(12) 0.0177(14)
C22 0.0443(15) 0.0622(18) 0.0539(16) 0.0070(14) -0.0051(12) 0.0124(13)
C23 0.0464(15) 0.0560(17) 0.0521(16) 0.0005(13) 0.0053(12) 0.0194(13)
C24 0.0588(18) 0.0575(18) 0.069(2) 0.0050(15) 0.0245(15) 0.0197(15)
C25 0.072(2) 0.062(2) 0.103(3) 0.006(2) 0.034(2) 0.0137(18)
C26 0.107(3) 0.072(3) 0.107(3) 0.034(2) 0.055(3) 0.029(2)
C27 0.087(3) 0.106(3) 0.097(3) 0.048(3) 0.035(2) 0.043(3)
C28 0.068(2) 0.106(3) 0.078(2) 0.039(2) 0.0222(18) 0.036(2)
C29 0.0530(17) 0.0652(19) 0.0649(19) 0.0148(15) 0.0188(14) 0.0271(15)

loop_
_atom_type_symbol
_atom_type_description
_atom_type_scat_dispersion_real
_atom_type_scat_dispersion_imag
_atom_type_scat_source
C C 0.0033 0.0016 'International Tables Vol C Tables 4.2.6.8 and 6.1.1.4'
H H 0.0000 0.0000 'International Tables Vol C Tables 4.2.6.8 and 6.1.1.4'
N N 0.0061 0.0033 'International Tables Vol C Tables 4.2.6.8 and 6.1.1.4'
S S 0.1246 0.1234 'International Tables Vol C Tables 4.2.6.8 and 6.1.1.4'

loop_
_geom_angle_atom_site_label_1
_geom_angle_atom_site_label_2
_geom_angle_atom_site_label_3
_geom_angle
_geom_angle_site_symmetry_1
_geom_angle_site_symmetry_3
_geom_angle_publ_flag
C17 N1 C12 120.4(2) . . ?
C17 N1 C11 117.7(4) . . ?
C12 N1 C11 113.2(3) . . ?
C17 N1 C31' 119.6(4) . . ?
C12 N1 C31' 119.1(4) . . ?
C23 N2 C29 110.6(3) . . ?
C7 S1 C8 100.48(17) . . ?
C15 S3 C16 102.0(2) . . ?
C13 S4 C14 102.15(19) . . ?
C24 S5 C23 89.24(15) . . ?
C2 C1 C6 118.4(4) . . ?
C2 C1 C16 121.1(4) . . ?
C6 C1 C16 120.5(4) . . ?
C3 C2 C1 120.7(4) . . ?
C3 C2 H2A 119.7 . . ?
C1 C2 H2A 119.7 . . ?
C2 C3 C4 120.7(4) . . ?
C2 C3 H3A 119.6 . . ?
C4 C3 H3A 119.6 . . ?
C5 C4 C3 120.2(4) . . ?
C5 C4 H4A 119.9 . . ?
C3 C4 H4A 119.9 . . ?
C4 C5 C6 118.7(3) . . ?
C4 C5 C7 121.3(4) . . ?
C6 C5 C7 119.9(3) . . ?
C5 C6 C1 121.3(3) . . ?
C5 C6 H6A 119.4 . . ?
C1 C6 H6A 119.4 . . ?
C5 C7 S1 114.2(2) . . ?
C5 C7 H7A 108.7 . . ?
S1 C7 H7A 108.7 . . ?
C5 C7 H7B 108.7 . . ?
S1 C7 H7B 108.7 . . ?
H7A C7 H7B 107.6 . . ?
C9 C8 S1 108.3(3) . . ?
C9 C8 H8A 110.0 . . ?
S1 C8 H8A 110.0 . . ?
C9 C8 H8B 110.0 . . ?
S1 C8 H8B 110.0 . . ?
H8A C8 H8B 108.4 . . ?
C8 C9 S2 123.1(4) . . ?
C8 C9 S2' 109.6(4) . . ?
C8 C9 H9A 106.5 . . ?
S2 C9 H9A 106.5 . . ?
C8 C9 H9B 106.5 . . ?
S2 C9 H9B 106.5 . . ?
H9A C9 H9B 106.5 . . ?
C8 C9 H9C 109.8 . . ?
S2' C9 H9C 109.7 . . ?
C8 C9 H9D 109.7 . . ?
S2' C9 H9D 109.8 . . ?
H9C C9 H9D 108.2 . . ?
C9 S2 C10 102.3(6) . . ?
C11 C10 S2 100.4(5) . . ?
C11 C10 H10A 111.7 . . ?
S2 C10 H10A 111.7 . . ?
C11 C10 H10B 111.7 . . ?
S2 C10 H10B 111.7 . . ?
H10A C10 H10B 109.5 . . ?
C10 C11 N1 109.2(7) . . ?
C10 C11 H11A 109.8 . . ?
N1 C11 H11A 109.8 . . ?
C10 C11 H11B 109.8 . . ?
N1 C11 H11B 109.8 . . ?
H11A C11 H11B 108.3 . . ?
C9 S2' C30' 94.0(5) . . ?
C31' C30' S2' 100.6(6) . . ?
C31' C30' H30A 111.6 . . ?
S2' C30' H30A 111.6 . . ?
C31' C30' H30B 111.6 . . ?
S2' C30' H30B 111.6 . . ?
H30A C30' H30B 109.4 . . ?
C30' C31' N1 104.6(7) . . ?
C30' C31' H31A 110.8 . . ?
N1 C31' H31A 110.8 . . ?
C30' C31' H31B 110.8 . . ?
N1 C31' H31B 110.8 . . ?
H31A C31' H31B 108.9 . . ?
N1 C12 C13 115.5(3) . . ?
N1 C12 H12A 108.4 . . ?
C13 C12 H12A 108.4 . . ?
N1 C12 H12B 108.4 . . ?
C13 C12 H12B 108.4 . . ?
H12A C12 H12B 107.5 . . ?
C12 C13 S4 115.2(3) . . ?
C12 C13 H13A 108.5 . . ?
S4 C13 H13A 108.5 . . ?
C12 C13 H13B 108.5 . . ?
S4 C13 H13B 108.5 . . ?
H13A C13 H13B 107.5 . . ?
C15 C14 S4 112.1(3) . . ?
C15 C14 H14A 109.2 . . ?
S4 C14 H14A 109.2 . . ?
C15 C14 H14B 109.2 . . ?
S4 C14 H14B 109.2 . . ?
H14A C14 H14B 107.9 . . ?
C14 C15 S3 114.2(3) . . ?
C14 C15 H15A 108.7 . . ?
S3 C15 H15A 108.7 . . ?
C14 C15 H15B 108.7 . . ?
S3 C15 H15B 108.7 . . ?
H15A C15 H15B 107.6 . . ?
C1 C16 S3 115.6(3) . . ?
C1 C16 H16A 108.4 . . ?
S3 C16 H16A 108.4 . . ?
C1 C16 H16B 108.4 . . ?
S3 C16 H16B 108.4 . . ?
H16A C16 H16B 107.5 . . ?
N1 C17 C18 122.3(3) . . ?
N1 C17 C22 122.1(3) . . ?
C18 C17 C22 115.6(3) . . ?
C19 C18 C17 122.1(3) . . ?
C19 C18 H18A 118.9 . . ?
C17 C18 H18A 118.9 . . ?
C18 C19 C20 122.1(3) . . ?
C18 C19 H19A 119.0 . . ?
C20 C19 H19A 119.0 . . ?
C19 C20 C21 116.0(3) . . ?
C19 C20 C23 122.5(3) . . ?
C21 C20 C23 121.5(2) . . ?
C22 C21 C20 122.4(3) . . ?
C22 C21 H21A 118.8 . . ?
C20 C21 H21A 118.8 . . ?
C21 C22 C17 121.7(3) . . ?
C21 C22 H22A 119.2 . . ?
C17 C22 H22A 119.2 . . ?
N2 C23 C20 124.3(3) . . ?
N2 C23 S5 115.4(2) . . ?
C20 C23 S5 120.3(2) . . ?
C29 C24 C25 120.7(3) . . ?
C29 C24 S5 109.5(2) . . ?
C25 C24 S5 129.8(3) . . ?
C26 C25 C24 117.8(4) . . ?
C26 C25 H25A 121.1 . . ?
C24 C25 H25A 121.1 . . ?
C25 C26 C27 122.1(4) . . ?
C25 C26 H26A 118.9 . . ?
C27 C26 H26A 118.9 . . ?
C28 C27 C26 120.6(4) . . ?
C28 C27 H27A 119.7 . . ?
C26 C27 H27A 119.7 . . ?
C27 C28 C29 119.2(4) . . ?
C27 C28 H28A 120.4 . . ?
C29 C28 H28A 120.4 . . ?
C28 C29 N2 125.3(3) . . ?
C28 C29 C24 119.6(3) . . ?
N2 C29 C24 115.1(3) . . ?

loop_
_geom_bond_atom_site_label_1
_geom_bond_atom_site_label_2
_geom_bond_distance
_geom_bond_site_symmetry_2
_geom_bond_publ_flag
N1 C17 1.383(4) . ?
N1 C12 1.448(4) . ?
N1 C11 1.510(10) . ?
N1 C31' 1.510(10) . ?
N2 C23 1.293(4) . ?
N2 C29 1.395(4) . ?
S1 C7 1.813(3) . ?
S1 C8 1.823(3) . ?
S3 C15 1.805(4) . ?
S3 C16 1.806(5) . ?
S4 C13 1.781(4) . ?
S4 C14 1.826(4) . ?
S5 C24 1.723(4) . ?
S5 C23 1.756(3) . ?
C1 C2 1.376(6) . ?
C1 C6 1.395(5) . ?
C1 C16 1.505(6) . ?
C2 C3 1.369(6) . ?
C2 H2A 0.9400 . ?
C3 C4 1.377(6) . ?
C3 H3A 0.9400 . ?
C4 C5 1.376(5) . ?
C4 H4A 0.9400 . ?
C5 C6 1.390(5) . ?
C5 C7 1.497(5) . ?
C6 H6A 0.9400 . ?
C7 H7A 0.9800 . ?
C7 H7B 0.9800 . ?
C8 C9 1.468(5) . ?
C8 H8A 0.9800 . ?
C8 H8B 0.9800 . ?
C9 S2 1.732(11) . ?
C9 S2' 1.876(11) . ?
C9 H9A 0.9800 . ?
C9 H9B 0.9800 . ?
C9 H9C 0.9800 . ?
C9 H9D 0.9800 . ?
S2 C10 1.945(13) . ?
C10 C11 1.507(13) . ?
C10 H10A 0.9800 . ?
C10 H10B 0.9800 . ?
C11 H11A 0.9800 . ?
C11 H11B 0.9800 . ?
S2' C30' 1.992(15) . ?
C30' C31' 1.503(14) . ?
C30' H30A 0.9800 . ?
C30' H30B 0.9800 . ?
C31' H31A 0.9800 . ?
C31' H31B 0.9800 . ?
C12 C13 1.515(5) . ?
C12 H12A 0.9800 . ?
C12 H12B 0.9800 . ?
C13 H13A 0.9800 . ?
C13 H13B 0.9800 . ?
C14 C15 1.499(5) . ?
C14 H14A 0.9800 . ?
C14 H14B 0.9800 . ?
C15 H15A 0.9800 . ?
C15 H15B 0.9800 . ?
C16 H16A 0.9800 . ?
C16 H16B 0.9800 . ?
C17 C18 1.392(4) . ?
C17 C22 1.400(4) . ?
C18 C19 1.373(4) . ?
C18 H18A 0.9400 . ?
C19 C20 1.383(4) . ?
C19 H19A 0.9400 . ?
C20 C21 1.390(4) . ?
C20 C23 1.461(4) . ?
C21 C22 1.368(4) . ?
C21 H21A 0.9400 . ?
C22 H22A 0.9400 . ?
C24 C29 1.396(5) . ?
C24 C25 1.407(5) . ?
C25 C26 1.364(6) . ?
C25 H25A 0.9400 . ?
C26 C27 1.379(6) . ?
C26 H26A 0.9400 . ?
C27 C28 1.375(5) . ?
C27 H27A 0.9400 . ?
C28 C29 1.392(5) . ?
C28 H28A 0.9400 . ?
